data_7007945
loop_
_publ_author_name
'Fontecha, Julia Barreira'
'Goetz, Sandrine'
'McKee, Vickie'

_publ_section_title
;
 Dinuclear complexes of a pseudocalixarene macrocycle: structural
 consequences of intramolecular hydrogen bonding.
;
_journal_issue 5
_journal_name_full 'Dalton transactions (Cambridge, England : 2003)'
_journal_page_first 923
_journal_page_last 929
_journal_paper_doi 10.1039/b413639j
_journal_year 2005
_chemical_formula_sum 'C62.7 H90.5 Cl2 Mn2 N6.5 O9.8 S'
_chemical_formula_weight 1304.96
_chemical_name_systematic
;
?
;
_space_group_IT_number 14
_symmetry_cell_setting monoclinic
_symmetry_space_group_name_Hall '-P 2ybc'
_symmetry_space_group_name_H-M 'P 1 21/c 1'
_atom_sites_solution_hydrogens geom
_atom_sites_solution_primary direct
_atom_sites_solution_secondary difmap
_audit_creation_method SHELXL-97
_cell_angle_alpha 90.00
_cell_angle_beta 100.6830(10)
_cell_angle_gamma 90.00
_cell_formula_units_Z 4
_cell_length_a 11.8935(8)
_cell_length_b 19.5914(13)
_cell_length_c 32.009(2)
_cell_measurement_reflns_used 10567
_cell_measurement_temperature 150(2)
_cell_measurement_theta_max 26.82
_cell_measurement_theta_min 2.23
_cell_volume 7329.2(8)
_computing_cell_refinement 'Bruker SMART'
_computing_data_collection 'Bruker SMART'
_computing_data_reduction 'Bruker SAINT'
_computing_molecular_graphics 'Bruker SHELXTL'
_computing_publication_material 'Bruker SHELXTL'
_computing_structure_refinement 'SHELXL-97 (Sheldrick, 1997)'
_computing_structure_solution 'SHELXS-97 (Sheldrick, 1990)'
_diffrn_ambient_temperature 150(2)
_diffrn_measured_fraction_theta_full 1.000
_diffrn_measured_fraction_theta_max 1.000
_diffrn_measurement_device_type 'CCD area detector'
_diffrn_measurement_method 'phi and omega scans'
_diffrn_radiation_monochromator graphite
_diffrn_radiation_source 'normal-focus sealed tube'
_diffrn_radiation_type MoK\a
_diffrn_radiation_wavelength 0.71073
_diffrn_reflns_av_R_equivalents 0.0486
_diffrn_reflns_av_sigmaI/netI 0.0454
_diffrn_reflns_limit_h_max 14
_diffrn_reflns_limit_h_min -14
_diffrn_reflns_limit_k_max 23
_diffrn_reflns_limit_k_min -23
_diffrn_reflns_limit_l_max 37
_diffrn_reflns_limit_l_min -38
_diffrn_reflns_number 51860
_diffrn_reflns_theta_full 25.00
_diffrn_reflns_theta_max 25.00
_diffrn_reflns_theta_min 1.66
_diffrn_standards_decay_% 0
_diffrn_standards_number 0
_exptl_absorpt_coefficient_mu 0.499
_exptl_absorpt_correction_T_max 1.00000
_exptl_absorpt_correction_T_min 0.881341
_exptl_absorpt_correction_type multi-scan
_exptl_crystal_colour brown
_exptl_crystal_density_diffrn 1.183
_exptl_crystal_density_method 'not measured'
_exptl_crystal_description block
_exptl_crystal_F_000 2762
_exptl_crystal_size_max 0.28
_exptl_crystal_size_mid 0.15
_exptl_crystal_size_min 0.10
_refine_diff_density_max 1.200
_refine_diff_density_min -0.493
_refine_diff_density_rms 0.097
_refine_ls_extinction_method none
_refine_ls_goodness_of_fit_ref 1.079
_refine_ls_hydrogen_treatment mixed
_refine_ls_matrix_type full
_refine_ls_number_parameters 866
_refine_ls_number_reflns 12907
_refine_ls_number_restraints 45
_refine_ls_restrained_S_all 1.083
_refine_ls_R_factor_all 0.0925
_refine_ls_R_factor_gt 0.0658
_refine_ls_shift/su_max 0.001
_refine_ls_shift/su_mean 0.000
_refine_ls_structure_factor_coef Fsqd
_refine_ls_weighting_details 'calc w=1/[\s^2^(Fo^2^)+(0.1037P)^2^+13.4069P] where P=(Fo^2^+2Fc^2^)/3'
_refine_ls_weighting_scheme calc
_refine_ls_wR_factor_gt 0.1874
_refine_ls_wR_factor_ref 0.2055
_reflns_number_gt 9375
_reflns_number_total 12907
_reflns_threshold_expression >2sigma(I)
_cod_data_source_file b413639j.txt
_cod_data_source_block Complex8a
_cod_depositor_comments
;
The following automatic conversions were performed:
'_symmetry_cell_setting' value 'Monoclinic' changed to 'monoclinic'
according to '/home/saulius/struct/CIF-dictionaries/cif_core.dic'
dictionary named 'cif_core.dic' version 2.4.1 from 2010-06-29.

Automatic conversion script
Id: cif_fix_enum 1527 2010-12-29 10:47:43Z saulius 
;
_cod_original_cell_volume 7329.3(9)
_cod_original_sg_symbol_H-M P2(1)/c
_cod_original_formula_sum 'C62.70 H90.50 Cl2 Mn2 N6.50 O9.80 S'
_cod_database_code 7007945

loop_
_symmetry_equiv_pos_as_xyz
'x, y, z'
'-x, y+1/2, -z+1/2'
'-x, -y, -z'
'x, -y-1/2, z-1/2'

loop_
_atom_site_label
_atom_site_type_symbol
_atom_site_fract_x
_atom_site_fract_y
_atom_site_fract_z
_atom_site_U_iso_or_equiv
_atom_site_adp_type
_atom_site_occupancy
_atom_site_symmetry_multiplicity
_atom_site_calc_flag
_atom_site_refinement_flags
_atom_site_disorder_assembly
_atom_site_disorder_group
Mn1 Mn -0.01663(6) 0.22443(3) 0.67412(2) 0.03040(19) Uani 1 1 d . . .
Mn2 Mn 0.37516(5) 0.53528(3) 0.691896(19) 0.02441(17) Uani 1 1 d . . .
O1 O 0.0396(3) 0.28896(15) 0.71633(9) 0.0333(7) Uani 1 1 d . . .
C1 C -0.0159(4) 0.3152(2) 0.74487(14) 0.0305(10) Uani 1 1 d . . .
C2 C -0.1008(4) 0.2782(2) 0.76114(15) 0.0347(10) Uani 1 1 d . B .
C3 C -0.1504(4) 0.3057(2) 0.79401(15) 0.0372(11) Uani 1 1 d . . .
H3 H -0.2047 0.2792 0.8053 0.045 Uiso 1 1 calc R . .
C4 C -0.1229(4) 0.3697(2) 0.81043(16) 0.0388(11) Uani 1 1 d . . .
C5 C -0.1741(5) 0.4010(3) 0.84655(18) 0.0466(13) Uani 1 1 d . . .
C6 C -0.2466(7) 0.3491(4) 0.8653(2) 0.078(2) Uani 1 1 d . . .
H6A H -0.3070 0.3317 0.8428 0.117 Uiso 1 1 calc R . .
H6B H -0.2812 0.3711 0.8873 0.117 Uiso 1 1 calc R . .
H6C H -0.1981 0.3112 0.8778 0.117 Uiso 1 1 calc R . .
C7 C -0.2551(7) 0.4602(4) 0.8282(3) 0.085(2) Uani 1 1 d . . .
H7A H -0.3166 0.4424 0.8063 0.128 Uiso 1 1 calc R . .
H7B H -0.2116 0.4947 0.8157 0.128 Uiso 1 1 calc R . .
H7C H -0.2880 0.4809 0.8511 0.128 Uiso 1 1 calc R . .
C8 C -0.0802(6) 0.4275(5) 0.8805(2) 0.101(3) Uani 1 1 d . . .
H8A H -0.0343 0.4608 0.8681 0.152 Uiso 1 1 calc R . .
H8B H -0.0314 0.3896 0.8927 0.152 Uiso 1 1 calc R . .
H8C H -0.1135 0.4496 0.9028 0.152 Uiso 1 1 calc R . .
C9 C -0.0445(4) 0.4073(2) 0.79173(15) 0.0376(11) Uani 1 1 d . . .
H9 H -0.0278 0.4528 0.8011 0.045 Uiso 1 1 calc R . .
C10 C 0.0100(4) 0.3815(2) 0.76025(14) 0.0328(10) Uani 1 1 d . . .
C11 C 0.0973(4) 0.4244(2) 0.74342(14) 0.0335(10) Uani 1 1 d . . .
H11A H 0.0654 0.4707 0.7370 0.040 Uiso 1 1 calc R . .
H11B H 0.1107 0.4042 0.7164 0.040 Uiso 1 1 calc R . .
C12 C 0.2115(4) 0.4306(2) 0.77385(14) 0.0295(9) Uani 1 1 d . . .
C13 C 0.2373(4) 0.3958(2) 0.81197(14) 0.0334(10) Uani 1 1 d . . .
H13 H 0.1826 0.3643 0.8188 0.040 Uiso 1 1 calc R . .
C14 C 0.3405(4) 0.4045(2) 0.84118(15) 0.0369(11) Uani 1 1 d . . .
C15 C 0.3610(5) 0.3619(3) 0.88217(16) 0.0465(13) Uani 1 1 d . . .
C16 C 0.3750(8) 0.2873(3) 0.8707(2) 0.082(2) Uani 1 1 d . . .
H16A H 0.3879 0.2596 0.8967 0.123 Uiso 1 1 calc R . .
H16B H 0.4406 0.2827 0.8564 0.123 Uiso 1 1 calc R . .
H16C H 0.3055 0.2716 0.8517 0.123 Uiso 1 1 calc R . .
C17 C 0.2587(6) 0.3694(4) 0.9045(2) 0.0710(19) Uani 1 1 d . . .
H17A H 0.2718 0.3422 0.9307 0.106 Uiso 1 1 calc R . .
H17B H 0.1893 0.3532 0.8857 0.106 Uiso 1 1 calc R . .
H17C H 0.2494 0.4175 0.9115 0.106 Uiso 1 1 calc R . .
C18 C 0.4667(6) 0.3858(4) 0.9125(2) 0.076(2) Uani 1 1 d . . .
H18A H 0.4776 0.3580 0.9384 0.114 Uiso 1 1 calc R . .
H18B H 0.4573 0.4338 0.9199 0.114 Uiso 1 1 calc R . .
H18C H 0.5337 0.3813 0.8989 0.114 Uiso 1 1 calc R . .
C19 C 0.4186(4) 0.4497(2) 0.83025(15) 0.0351(10) Uani 1 1 d . . .
H19 H 0.4879 0.4580 0.8497 0.042 Uiso 1 1 calc R . .
C20 C 0.3979(4) 0.4844(2) 0.79078(14) 0.0292(9) Uani 1 1 d . . .
C21 C 0.2937(4) 0.4754(2) 0.76221(13) 0.0262(9) Uani 1 1 d . . .
O2 O 0.2685(2) 0.50849(14) 0.72588(9) 0.0258(6) Uani 1 1 d . . .
C22 C 0.4814(4) 0.5330(2) 0.78216(14) 0.0305(10) Uani 1 1 d . . .
H22 H 0.5390 0.5463 0.8054 0.037 Uiso 1 1 calc R . .
N1 N 0.4853(3) 0.56019(17) 0.74593(11) 0.0280(8) Uani 1 1 d . B .
C23 C 0.5714(4) 0.6141(2) 0.74518(15) 0.0354(10) Uani 1 1 d . . .
H23A H 0.6208 0.6171 0.7736 0.042 Uiso 1 1 calc R A 1
H23B H 0.5318 0.6584 0.7392 0.042 Uiso 1 1 calc R A 1
C24 C 0.6460(4) 0.6018(3) 0.71230(16) 0.0421(12) Uani 0.50 1 d P B 1
H24 H 0.6771 0.5545 0.7171 0.051 Uiso 0.50 1 calc PR B 1
O3 O 0.7388(6) 0.6446(4) 0.7146(2) 0.0478(18) Uani 0.50 1 d P B 1
C24' C 0.6460(4) 0.6018(3) 0.71230(16) 0.0421(12) Uani 0.50 1 d P B 2
H24' H 0.6986 0.6421 0.7151 0.051 Uiso 0.50 1 calc PR B 2
O3' O 0.7136(6) 0.5494(3) 0.7223(2) 0.0426(16) Uani 0.50 1 d P B 2
C25 C 0.5824(4) 0.6045(2) 0.66681(14) 0.0356(10) Uani 1 1 d . . .
H25A H 0.5442 0.6495 0.6617 0.043 Uiso 1 1 calc R B 1
H25B H 0.6385 0.6009 0.6476 0.043 Uiso 1 1 calc R B 1
N2 N 0.4961(3) 0.55064(17) 0.65584(11) 0.0274(8) Uani 1 1 d . B .
C26 C 0.4980(4) 0.5165(2) 0.62115(14) 0.0300(9) Uani 1 1 d . . .
H26 H 0.5612 0.5246 0.6075 0.036 Uiso 1 1 calc R B .
C27 C 0.4146(4) 0.4680(2) 0.60137(14) 0.0290(9) Uani 1 1 d . B .
C28 C 0.4362(4) 0.4320(2) 0.56601(14) 0.0354(10) Uani 1 1 d . . .
H28 H 0.5064 0.4394 0.5566 0.042 Uiso 1 1 calc R B .
C29 C 0.3580(4) 0.3857(2) 0.54406(15) 0.0376(11) Uani 1 1 d . B .
C30 C 0.3840(5) 0.3468(3) 0.50492(17) 0.0475(13) Uani 1 1 d . . .
C31 C 0.4854(7) 0.2981(4) 0.5192(2) 0.083(2) Uani 1 1 d . B .
H31A H 0.5022 0.2733 0.4945 0.125 Uiso 1 1 calc R . .
H31B H 0.4658 0.2656 0.5400 0.125 Uiso 1 1 calc R . .
H31C H 0.5527 0.3246 0.5323 0.125 Uiso 1 1 calc R . .
C32 C 0.4183(6) 0.3960(4) 0.47334(19) 0.0693(18) Uani 1 1 d . B .
H32A H 0.4347 0.3707 0.4488 0.104 Uiso 1 1 calc R . .
H32B H 0.4868 0.4211 0.4868 0.104 Uiso 1 1 calc R . .
H32C H 0.3557 0.4282 0.4640 0.104 Uiso 1 1 calc R . .
C33 C 0.2824(6) 0.3058(4) 0.4836(2) 0.092(3) Uani 1 1 d . B .
H33A H 0.3016 0.2817 0.4590 0.138 Uiso 1 1 calc R . .
H33B H 0.2176 0.3365 0.4741 0.138 Uiso 1 1 calc R . .
H33C H 0.2617 0.2726 0.5037 0.138 Uiso 1 1 calc R . .
C34 C 0.2549(4) 0.3774(2) 0.55844(14) 0.0341(10) Uani 1 1 d . . .
H34 H 0.2009 0.3455 0.5442 0.041 Uiso 1 1 calc R B .
C35 C 0.2275(4) 0.4135(2) 0.59230(13) 0.0283(9) Uani 1 1 d . B .
C36 C 0.3076(4) 0.4607(2) 0.61426(13) 0.0271(9) Uani 1 1 d . . .
O4 O 0.2771(2) 0.49739(14) 0.64496(9) 0.0271(6) Uani 1 1 d . B .
C37 C 0.1137(4) 0.4071(2) 0.60719(15) 0.0345(10) Uani 1 1 d . . .
H37A H 0.1285 0.3909 0.6370 0.041 Uiso 1 1 calc R B .
H37B H 0.0787 0.4530 0.6068 0.041 Uiso 1 1 calc R . .
C38 C 0.0291(4) 0.3595(2) 0.58097(14) 0.0308(10) Uani 1 1 d . B .
C39 C -0.0239(4) 0.3779(2) 0.54032(15) 0.0379(11) Uani 1 1 d . . .
H39 H -0.0056 0.4212 0.5300 0.046 Uiso 1 1 calc R B .
C40 C -0.1027(4) 0.3371(3) 0.51328(15) 0.0404(11) Uani 1 1 d . B .
C41 C -0.1564(5) 0.3614(4) 0.46908(19) 0.0673(19) Uani 1 1 d . . .
C42 C -0.105(3) 0.4231(11) 0.4497(10) 0.087(10) Uani 0.40 1 d P B 1
H42A H -0.0245 0.4283 0.4631 0.130 Uiso 0.40 1 calc PR B 1
H42B H -0.1473 0.4645 0.4545 0.130 Uiso 0.40 1 calc PR B 1
H42C H -0.1109 0.4160 0.4190 0.130 Uiso 0.40 1 calc PR B 1
C43 C -0.0979(19) 0.3022(9) 0.4354(4) 0.083(6) Uani 0.40 1 d P B 1
H43A H -0.0142 0.3045 0.4419 0.125 Uiso 0.40 1 calc PR B 1
H43B H -0.1251 0.3142 0.4055 0.125 Uiso 0.40 1 calc PR B 1
H43C H -0.1228 0.2558 0.4406 0.125 Uiso 0.40 1 calc PR B 1
C44 C -0.273(2) 0.356(3) 0.4540(13) 0.27(4) Uani 0.40 1 d P B 1
H44A H -0.2911 0.3763 0.4255 0.405 Uiso 0.40 1 calc PR B 1
H44B H -0.3142 0.3809 0.4731 0.405 Uiso 0.40 1 calc PR B 1
H44C H -0.2953 0.3081 0.4527 0.405 Uiso 0.40 1 calc PR B 1
C42' C -0.0766(16) 0.3890(9) 0.4463(5) 0.078(5) Uani 0.60 1 d PU B 2
H42D H -0.1163 0.4039 0.4182 0.117 Uiso 0.60 1 calc PR B 2
H42E H -0.0198 0.3541 0.4430 0.117 Uiso 0.60 1 calc PR B 2
H42F H -0.0381 0.4281 0.4619 0.117 Uiso 0.60 1 calc PR B 2
C43' C -0.2300(11) 0.4325(6) 0.4800(4) 0.079(4) Uani 0.60 1 d PU B 2
H43D H -0.2880 0.4193 0.4966 0.119 Uiso 0.60 1 calc PR B 2
H43E H -0.2674 0.4537 0.4533 0.119 Uiso 0.60 1 calc PR B 2
H43F H -0.1766 0.4650 0.4964 0.119 Uiso 0.60 1 calc PR B 2
C44' C -0.2475(13) 0.3155(8) 0.4481(4) 0.072(4) Uani 0.60 1 d PU B 2
H44D H -0.2947 0.3013 0.4686 0.108 Uiso 0.60 1 calc PR B 2
H44E H -0.2131 0.2752 0.4374 0.108 Uiso 0.60 1 calc PR B 2
H44F H -0.2952 0.3394 0.4244 0.108 Uiso 0.60 1 calc PR B 2
C45 C -0.1275(4) 0.2743(3) 0.52969(15) 0.0384(11) Uani 1 1 d . . .
H45 H -0.1789 0.2443 0.5123 0.046 Uiso 1 1 calc R B .
C46 C -0.0789(4) 0.2537(2) 0.57120(14) 0.0321(10) Uani 1 1 d . B .
C47 C 0.0020(4) 0.2952(2) 0.59737(13) 0.0286(9) Uani 1 1 d . . .
O5 O 0.0534(2) 0.27612(15) 0.63605(9) 0.0314(7) Uani 1 1 d . B .
C48 C -0.1120(4) 0.1888(2) 0.58562(15) 0.0371(11) Uani 1 1 d . . .
H48 H -0.1528 0.1592 0.5646 0.045 Uiso 1 1 calc R B .
N3 N -0.0922(3) 0.16632(18) 0.62412(12) 0.0351(9) Uani 1 1 d . B .
C49 C -0.1344(5) 0.0968(2) 0.63081(17) 0.0489(13) Uani 1 1 d . . .
H49A H -0.0685 0.0664 0.6412 0.059 Uiso 1 1 calc R B .
H49B H -0.1757 0.0784 0.6034 0.059 Uiso 1 1 calc R . .
C50 C -0.2138(5) 0.0974(3) 0.66280(17) 0.0524(14) Uani 1 1 d . B .
H50 H -0.2489 0.0510 0.6621 0.063 Uiso 1 1 calc R . .
O6 O -0.3066(3) 0.1449(2) 0.65142(14) 0.0622(11) Uani 1 1 d . . .
C51 C -0.1511(6) 0.1088(2) 0.70785(16) 0.0521(15) Uani 1 1 d . . .
H51A H -0.2033 0.0990 0.7279 0.062 Uiso 1 1 calc R B .
H51B H -0.0858 0.0767 0.7142 0.062 Uiso 1 1 calc R . .
N4 N -0.1086(4) 0.17938(19) 0.71423(13) 0.0386(9) Uani 1 1 d . B .
C52 C -0.1361(4) 0.2102(2) 0.74636(15) 0.0386(11) Uani 1 1 d . . .
H52 H -0.1840 0.1861 0.7619 0.046 Uiso 1 1 calc R B .
Cl1 Cl 0.13183(13) 0.13357(7) 0.69457(5) 0.0581(4) Uani 1 1 d . . .
Cl2 Cl 0.31491(11) 0.65600(6) 0.68023(4) 0.0392(3) Uani 1 1 d . . .
O61 O -0.1843(3) 0.28697(16) 0.65679(10) 0.0370(7) Uani 1 1 d . . .
S61 S -0.18015(10) 0.36386(6) 0.65269(4) 0.0395(3) Uani 1 1 d . . .
C61 C -0.2720(6) 0.3980(3) 0.6858(2) 0.0643(17) Uani 1 1 d . . .
H61A H -0.2364 0.3920 0.7157 0.097 Uiso 1 1 calc R . .
H61B H -0.3456 0.3741 0.6801 0.097 Uiso 1 1 calc R . .
H61C H -0.2844 0.4468 0.6797 0.097 Uiso 1 1 calc R . .
C62 C -0.2657(5) 0.3824(3) 0.60262(18) 0.0541(14) Uani 1 1 d . . .
H62A H -0.2267 0.3666 0.5800 0.081 Uiso 1 1 calc R . .
H62B H -0.2782 0.4318 0.6000 0.081 Uiso 1 1 calc R . .
H62C H -0.3395 0.3591 0.6002 0.081 Uiso 1 1 calc R . .
O71 O 0.4584(3) 0.42655(15) 0.70331(10) 0.0338(7) Uani 1 1 d . . .
C71 C 0.3822(4) 0.3766(2) 0.70378(14) 0.0355(11) Uani 1 1 d . . .
H71 H 0.3083 0.3801 0.6866 0.043 Uiso 1 1 calc R . .
N71 N 0.4079(4) 0.3246(2) 0.72691(16) 0.0506(11) Uani 1 1 d . . .
C72 C 0.3161(5) 0.2761(3) 0.7283(2) 0.0666(18) Uani 1 1 d . . .
H72A H 0.2445 0.2938 0.7116 0.100 Uiso 1 1 calc R . .
H72B H 0.3071 0.2696 0.7579 0.100 Uiso 1 1 calc R . .
H72C H 0.3348 0.2324 0.7165 0.100 Uiso 1 1 calc R . .
C73 C 0.5183(6) 0.3114(4) 0.7534(2) 0.077(2) Uani 1 1 d . . .
H73A H 0.5542 0.2722 0.7420 0.115 Uiso 1 1 calc R . .
H73B H 0.5081 0.3012 0.7824 0.115 Uiso 1 1 calc R . .
H73C H 0.5673 0.3517 0.7536 0.115 Uiso 1 1 calc R . .
O81 O -0.3790(10) 0.5491(7) 0.9042(5) 0.120(5) Uani 0.50 1 d PD . .
C81 C -0.3901(16) 0.6127(9) 0.8924(5) 0.123(9) Uani 0.50 1 d PD . .
H81 H -0.4635 0.6253 0.8772 0.050 Uiso 0.50 1 calc P . .
N81 N -0.3227(10) 0.6562(8) 0.8980(5) 0.108(6) Uani 0.50 1 d PD . .
C82 C -0.2075(10) 0.6481(8) 0.9196(4) 0.077(4) Uani 0.50 1 d PD . .
H82A H -0.2069 0.6275 0.9476 0.050 Uiso 0.50 1 calc PR . .
H82B H -0.1701 0.6929 0.9233 0.050 Uiso 0.50 1 calc PR . .
H82C H -0.1662 0.6185 0.9030 0.050 Uiso 0.50 1 calc PR . .
C83 C -0.3675(19) 0.7182(8) 0.8743(4) 0.159(12) Uani 0.50 1 d PD . .
H83A H -0.4503 0.7213 0.8732 0.050 Uiso 0.50 1 calc PR . .
H83B H -0.3520 0.7159 0.8453 0.050 Uiso 0.50 1 calc PR . .
H83C H -0.3301 0.7586 0.8887 0.050 Uiso 0.50 1 calc PR . .
O91 O -0.2010(18) 0.5348(11) 0.6166(9) 0.098(9) Uani 0.50 1 d PD C 1
C91 C -0.1532(14) 0.5936(6) 0.6178(4) 0.060(4) Uani 0.50 1 d PD C 1
H91 H -0.1836 0.6281 0.5981 0.050 Uiso 0.50 1 calc P D 1
N91 N -0.0716(4) 0.6043(3) 0.6436(2) 0.0697(16) Uani 0.50 1 d PD C 1
C92 C -0.018(2) 0.5595(9) 0.6751(6) 0.138(13) Uani 0.50 1 d PD C 1
H92A H -0.0428 0.5693 0.7019 0.050 Uiso 0.50 1 calc PR C 1
H92B H 0.0655 0.5654 0.6789 0.050 Uiso 0.50 1 calc PR C 1
H92C H -0.0376 0.5124 0.6665 0.050 Uiso 0.50 1 calc PR C 1
C93 C -0.0413(15) 0.6805(6) 0.6492(5) 0.076(4) Uani 0.50 1 d PD C 1
H93A H -0.0735 0.7052 0.6231 0.050 Uiso 0.50 1 calc PR C 1
H93B H 0.0421 0.6859 0.6551 0.050 Uiso 0.50 1 calc PR C 1
H93C H -0.0731 0.6990 0.6730 0.050 Uiso 0.50 1 calc PR C 1
O91' O -0.2227(13) 0.5501(11) 0.6093(6) 0.064(5) Uani 0.50 1 d PD E 2
C91' C -0.1169(14) 0.5571(9) 0.6261(5) 0.120(11) Uani 0.50 1 d PD E 2
H91' H -0.0695 0.5188 0.6239 0.050 Uiso 0.50 1 calc P F 2
N91' N -0.0716(4) 0.6043(3) 0.6436(2) 0.0697(16) Uani 0.50 1 d PD E 2
C92' C 0.0317(14) 0.5826(9) 0.6715(5) 0.083(6) Uani 0.50 1 d PD E 2
H92D H 0.0136 0.5685 0.6988 0.050 Uiso 0.50 1 calc PR E 2
H92E H 0.0864 0.6205 0.6760 0.050 Uiso 0.50 1 calc PR E 2
H92F H 0.0653 0.5441 0.6586 0.050 Uiso 0.50 1 calc PR E 2
C93' C -0.1250(13) 0.6690(7) 0.6451(7) 0.087(5) Uani 0.50 1 d PD E 2
H93D H -0.1885 0.6734 0.6209 0.050 Uiso 0.50 1 calc PR E 2
H93E H -0.0690 0.7053 0.6439 0.050 Uiso 0.50 1 calc PR E 2
H93F H -0.1544 0.6729 0.6717 0.050 Uiso 0.50 1 calc PR E 2
C101 C -0.4158(16) 0.1021(10) 0.5341(6) 0.053(5) Uiso 0.30 1 d PD . .
H10A H -0.4923 0.0817 0.5304 0.050 Uiso 0.30 1 calc PR . .
H10B H -0.4204 0.1467 0.5201 0.050 Uiso 0.30 1 calc PR . .
H10C H -0.3852 0.1077 0.5645 0.050 Uiso 0.30 1 calc PR . .
C102 C -0.3424(14) 0.0586(9) 0.5159(6) 0.051(4) Uiso 0.30 1 d PD . .
H10D H -0.3411 0.0137 0.5302 0.050 Uiso 0.30 1 calc PR . .
H10E H -0.3779 0.0515 0.4857 0.050 Uiso 0.30 1 calc PR . .
O101 O -0.2465(9) 0.0756(6) 0.5170(4) 0.044(3) Uiso 0.30 1 d PD . .
C103 C -0.1865(18) 0.0407(12) 0.4985(8) 0.076(6) Uiso 0.30 1 d PD . .
H10F H -0.2199 0.0418 0.4678 0.050 Uiso 0.30 1 calc PR . .
H10G H -0.1909 -0.0071 0.5081 0.050 Uiso 0.30 1 calc PR . .
C104 C -0.069(2) 0.059(2) 0.5033(13) 0.150(15) Uiso 0.30 1 d PD . .
H10H H -0.0304 0.0263 0.4873 0.050 Uiso 0.30 1 calc PR . .
H10I H -0.0338 0.0568 0.5335 0.050 Uiso 0.30 1 calc PR . .
H10J H -0.0625 0.1049 0.4924 0.050 Uiso 0.30 1 calc PR . .

loop_
_atom_site_aniso_label
_atom_site_aniso_U_11
_atom_site_aniso_U_22
_atom_site_aniso_U_33
_atom_site_aniso_U_23
_atom_site_aniso_U_13
_atom_site_aniso_U_12
Mn1 0.0356(4) 0.0230(3) 0.0320(4) 0.0014(3) 0.0045(3) -0.0004(3)
Mn2 0.0262(3) 0.0202(3) 0.0275(3) -0.0007(2) 0.0067(3) -0.0018(3)
O1 0.0356(17) 0.0319(17) 0.0338(17) -0.0029(13) 0.0103(13) -0.0061(13)
C1 0.031(2) 0.031(2) 0.030(2) 0.0050(18) 0.0052(18) -0.0019(19)
C2 0.040(3) 0.028(2) 0.037(3) 0.0053(19) 0.010(2) -0.006(2)
C3 0.036(3) 0.033(3) 0.044(3) 0.006(2) 0.013(2) -0.004(2)
C4 0.038(3) 0.038(3) 0.044(3) 0.000(2) 0.016(2) -0.004(2)
C5 0.049(3) 0.043(3) 0.055(3) -0.012(2) 0.027(3) -0.012(2)
C6 0.109(6) 0.064(4) 0.081(5) -0.012(4) 0.065(4) -0.016(4)
C7 0.097(6) 0.064(4) 0.109(6) 0.004(4) 0.058(5) 0.024(4)
C8 0.069(5) 0.170(9) 0.073(5) -0.066(5) 0.038(4) -0.029(5)
C9 0.039(3) 0.035(3) 0.041(3) -0.004(2) 0.013(2) -0.010(2)
C10 0.034(2) 0.030(2) 0.036(2) 0.0009(19) 0.0103(19) -0.0103(19)
C11 0.037(3) 0.032(2) 0.034(2) -0.0046(19) 0.013(2) -0.011(2)
C12 0.033(2) 0.026(2) 0.032(2) -0.0049(18) 0.0118(18) -0.0019(18)
C13 0.036(3) 0.029(2) 0.039(3) 0.004(2) 0.017(2) -0.0045(19)
C14 0.040(3) 0.034(3) 0.039(3) 0.008(2) 0.014(2) 0.001(2)
C15 0.049(3) 0.050(3) 0.042(3) 0.016(2) 0.012(2) 0.002(2)
C16 0.130(7) 0.059(4) 0.065(4) 0.033(3) 0.038(4) 0.020(4)
C17 0.069(4) 0.096(5) 0.055(4) 0.030(4) 0.029(3) 0.009(4)
C18 0.067(4) 0.105(6) 0.051(4) 0.040(4) -0.001(3) -0.004(4)
C19 0.036(3) 0.035(3) 0.035(2) 0.005(2) 0.009(2) 0.002(2)
C20 0.034(2) 0.024(2) 0.032(2) -0.0006(18) 0.0093(18) 0.0000(18)
C21 0.032(2) 0.019(2) 0.029(2) -0.0022(17) 0.0098(18) -0.0015(17)
O2 0.0257(15) 0.0235(15) 0.0285(15) -0.0005(12) 0.0058(12) -0.0009(12)
C22 0.029(2) 0.031(2) 0.031(2) 0.0013(19) 0.0027(18) -0.0011(19)
N1 0.0311(19) 0.0220(18) 0.032(2) -0.0004(15) 0.0083(15) -0.0054(15)
C23 0.041(3) 0.029(2) 0.035(2) -0.0002(19) 0.006(2) -0.015(2)
C24 0.039(3) 0.046(3) 0.042(3) 0.001(2) 0.009(2) -0.014(2)
O3 0.042(4) 0.054(4) 0.048(4) -0.001(3) 0.011(3) -0.031(3)
C24' 0.039(3) 0.046(3) 0.042(3) 0.001(2) 0.009(2) -0.014(2)
O3' 0.038(4) 0.037(4) 0.052(4) -0.001(3) 0.007(3) -0.003(3)
C25 0.038(3) 0.035(3) 0.035(2) -0.001(2) 0.010(2) -0.013(2)
N2 0.0289(19) 0.0216(18) 0.0316(19) 0.0025(15) 0.0056(15) -0.0025(14)
C26 0.029(2) 0.030(2) 0.032(2) 0.0046(19) 0.0090(18) 0.0003(18)
C27 0.029(2) 0.027(2) 0.032(2) -0.0001(18) 0.0073(18) 0.0000(18)
C28 0.034(2) 0.040(3) 0.035(2) -0.002(2) 0.014(2) 0.001(2)
C29 0.043(3) 0.037(3) 0.036(3) -0.009(2) 0.014(2) -0.003(2)
C30 0.048(3) 0.054(3) 0.045(3) -0.019(3) 0.020(2) -0.006(3)
C31 0.117(6) 0.067(4) 0.075(5) -0.010(4) 0.041(4) 0.030(4)
C32 0.094(5) 0.077(5) 0.041(3) -0.010(3) 0.025(3) -0.005(4)
C33 0.082(5) 0.118(6) 0.087(5) -0.070(5) 0.045(4) -0.040(5)
C34 0.041(3) 0.030(2) 0.033(2) -0.0056(19) 0.010(2) -0.008(2)
C35 0.034(2) 0.022(2) 0.030(2) 0.0014(17) 0.0091(18) -0.0032(18)
C36 0.032(2) 0.021(2) 0.029(2) 0.0032(17) 0.0078(18) 0.0006(17)
O4 0.0267(15) 0.0269(15) 0.0285(15) -0.0037(12) 0.0075(12) 0.0016(12)
C37 0.033(2) 0.035(3) 0.037(3) -0.003(2) 0.009(2) -0.008(2)
C38 0.027(2) 0.032(2) 0.034(2) 0.0003(19) 0.0086(18) -0.0017(18)
C39 0.041(3) 0.032(2) 0.040(3) 0.006(2) 0.006(2) -0.005(2)
C40 0.036(3) 0.047(3) 0.037(3) 0.012(2) 0.001(2) -0.003(2)
C41 0.060(4) 0.080(5) 0.052(4) 0.033(3) -0.017(3) -0.025(3)
C42 0.10(2) 0.066(15) 0.075(15) 0.025(14) -0.029(14) -0.031(14)
C43 0.150(18) 0.077(12) 0.021(7) 0.001(7) 0.009(9) 0.028(12)
C44 0.025(11) 0.56(10) 0.22(4) 0.30(6) 0.012(17) 0.03(3)
C42' 0.077(9) 0.118(13) 0.036(6) 0.036(9) 0.000(5) -0.014(10)
C43' 0.071(8) 0.068(7) 0.083(8) 0.026(6) -0.028(6) -0.001(6)
C44' 0.073(10) 0.100(9) 0.030(5) 0.023(6) -0.026(5) -0.016(7)
C45 0.035(3) 0.040(3) 0.038(3) -0.002(2) 0.000(2) -0.006(2)
C46 0.036(2) 0.027(2) 0.033(2) -0.0005(19) 0.0049(19) -0.0019(19)
C47 0.028(2) 0.028(2) 0.030(2) 0.0012(18) 0.0064(18) 0.0007(18)
O5 0.0291(16) 0.0332(17) 0.0306(16) 0.0010(13) 0.0021(13) -0.0021(13)
C48 0.043(3) 0.030(2) 0.037(3) -0.002(2) 0.004(2) -0.006(2)
N3 0.045(2) 0.0223(19) 0.037(2) 0.0002(16) 0.0071(17) -0.0011(17)
C49 0.074(4) 0.026(3) 0.044(3) -0.002(2) 0.004(3) -0.011(2)
C50 0.076(4) 0.034(3) 0.048(3) 0.000(2) 0.014(3) -0.021(3)
O6 0.054(2) 0.064(3) 0.067(3) 0.000(2) 0.010(2) -0.015(2)
C51 0.089(4) 0.025(2) 0.041(3) 0.005(2) 0.010(3) -0.019(3)
N4 0.052(2) 0.025(2) 0.038(2) 0.0005(17) 0.0049(19) -0.0081(18)
C52 0.044(3) 0.035(3) 0.037(3) 0.007(2) 0.008(2) -0.007(2)
Cl1 0.0561(8) 0.0415(7) 0.0695(9) 0.0002(7) -0.0072(7) 0.0172(6)
Cl2 0.0535(7) 0.0237(5) 0.0427(6) 0.0018(5) 0.0145(5) 0.0084(5)
O61 0.0343(17) 0.0300(17) 0.0467(19) 0.0018(14) 0.0076(14) -0.0014(14)
S61 0.0355(6) 0.0284(6) 0.0534(8) 0.0008(5) 0.0057(5) 0.0047(5)
C61 0.066(4) 0.064(4) 0.063(4) -0.008(3) 0.011(3) 0.032(3)
C62 0.053(3) 0.050(3) 0.058(3) 0.013(3) 0.006(3) 0.017(3)
O71 0.0343(17) 0.0287(17) 0.0393(18) 0.0057(14) 0.0093(14) 0.0055(14)
C71 0.045(3) 0.039(3) 0.026(2) 0.016(2) 0.016(2) 0.030(2)
N71 0.040(2) 0.038(2) 0.072(3) -0.006(2) 0.007(2) -0.001(2)
C72 0.056(4) 0.039(3) 0.104(5) 0.014(3) 0.013(4) -0.005(3)
C73 0.063(4) 0.061(4) 0.094(5) 0.035(4) -0.017(4) -0.005(3)
O81 0.081(8) 0.145(13) 0.136(11) -0.039(10) 0.027(8) -0.019(8)
C81 0.16(2) 0.15(2) 0.068(11) 0.023(13) 0.038(12) 0.099(19)
N81 0.075(10) 0.126(14) 0.138(14) -0.035(11) 0.060(10) -0.045(9)
C82 0.055(8) 0.104(11) 0.079(9) 0.002(8) 0.035(7) -0.027(8)
C83 0.35(4) 0.097(13) 0.056(9) -0.029(9) 0.107(16) -0.118(18)
O91 0.077(11) 0.068(12) 0.140(17) 0.031(9) -0.004(9) 0.009(9)
C91 0.107(12) 0.037(7) 0.038(7) -0.002(5) 0.019(8) -0.010(8)
N91 0.043(3) 0.087(5) 0.083(4) 0.026(4) 0.020(3) 0.006(3)
C92 0.22(3) 0.129(19) 0.050(10) 0.022(11) -0.013(13) -0.107(19)
C93 0.103(12) 0.052(8) 0.065(9) 0.000(7) -0.009(9) 0.028(8)
O91' 0.064(8) 0.062(10) 0.071(8) -0.010(9) 0.025(7) -0.007(9)
C91' 0.123(17) 0.18(2) 0.039(8) -0.046(11) -0.033(9) 0.139(18)
N91' 0.043(3) 0.087(5) 0.083(4) 0.026(4) 0.020(3) 0.006(3)
C92' 0.093(12) 0.076(11) 0.064(10) -0.001(9) -0.027(9) 0.052(11)
C93' 0.057(9) 0.067(10) 0.138(16) -0.003(10) 0.021(10) 0.006(8)

loop_
_atom_type_symbol
_atom_type_description
_atom_type_scat_dispersion_real
_atom_type_scat_dispersion_imag
_atom_type_scat_source
C C 0.0033 0.0016 'International Tables Vol C Tables 4.2.6.8 and 6.1.1.4'
H H 0.0000 0.0000 'International Tables Vol C Tables 4.2.6.8 and 6.1.1.4'
N N 0.0061 0.0033 'International Tables Vol C Tables 4.2.6.8 and 6.1.1.4'
O O 0.0106 0.0060 'International Tables Vol C Tables 4.2.6.8 and 6.1.1.4'
S S 0.1246 0.1234 'International Tables Vol C Tables 4.2.6.8 and 6.1.1.4'
Cl Cl 0.1484 0.1585 'International Tables Vol C Tables 4.2.6.8 and 6.1.1.4'
Mn Mn 0.3368 0.7283 'International Tables Vol C Tables 4.2.6.8 and 6.1.1.4'

loop_
_geom_angle_atom_site_label_1
_geom_angle_atom_site_label_2
_geom_angle_atom_site_label_3
_geom_angle
_geom_angle_site_symmetry_1
_geom_angle_site_symmetry_3
_geom_angle_publ_flag
O1 Mn1 O5 87.85(13) . . ?
O1 Mn1 N3 171.38(15) . . ?
O5 Mn1 N3 88.63(14) . . ?
O1 Mn1 N4 89.97(14) . . ?
O5 Mn1 N4 172.00(15) . . ?
N3 Mn1 N4 92.45(16) . . ?
O1 Mn1 O61 89.56(13) . . ?
O5 Mn1 O61 91.43(12) . . ?
N3 Mn1 O61 82.66(14) . . ?
N4 Mn1 O61 80.86(14) . . ?
O1 Mn1 Cl1 98.63(11) . . ?
O5 Mn1 Cl1 100.10(10) . . ?
N3 Mn1 Cl1 89.73(11) . . ?
N4 Mn1 Cl1 87.84(12) . . ?
O61 Mn1 Cl1 166.05(9) . . ?
O4 Mn2 O2 88.12(12) . . ?
O4 Mn2 N1 170.59(13) . . ?
O2 Mn2 N1 88.41(13) . . ?
O4 Mn2 N2 90.23(13) . . ?
O2 Mn2 N2 172.28(13) . . ?
N1 Mn2 N2 92.05(14) . . ?
O4 Mn2 O71 86.97(12) . . ?
O2 Mn2 O71 88.12(11) . . ?
N1 Mn2 O71 84.18(13) . . ?
N2 Mn2 O71 84.26(12) . . ?
O4 Mn2 Cl2 97.90(9) . . ?
O2 Mn2 Cl2 98.36(9) . . ?
N1 Mn2 Cl2 91.25(10) . . ?
N2 Mn2 Cl2 89.34(10) . . ?
O71 Mn2 Cl2 171.98(9) . . ?
C1 O1 Mn1 126.8(3) . . ?
O1 C1 C10 119.7(4) . . ?
O1 C1 C2 122.3(4) . . ?
C10 C1 C2 118.0(4) . . ?
C3 C2 C1 120.3(4) . . ?
C3 C2 C52 117.4(4) . . ?
C1 C2 C52 122.2(4) . . ?
C4 C3 C2 122.2(4) . . ?
C3 C4 C9 116.4(4) . . ?
C3 C4 C5 123.6(4) . . ?
C9 C4 C5 120.0(4) . . ?
C8 C5 C6 110.2(6) . . ?
C8 C5 C4 109.8(4) . . ?
C6 C5 C4 111.3(4) . . ?
C8 C5 C7 109.9(6) . . ?
C6 C5 C7 106.9(5) . . ?
C4 C5 C7 108.6(5) . . ?
C10 C9 C4 123.6(4) . . ?
C9 C10 C1 119.3(4) . . ?
C9 C10 C11 120.0(4) . . ?
C1 C10 C11 120.7(4) . . ?
C10 C11 C12 114.0(4) . . ?
C13 C12 C21 119.2(4) . . ?
C13 C12 C11 123.4(4) . . ?
C21 C12 C11 117.4(4) . . ?
C12 C13 C14 123.4(4) . . ?
C19 C14 C13 117.1(4) . . ?
C19 C14 C15 124.0(5) . . ?
C13 C14 C15 118.9(4) . . ?
C18 C15 C16 109.7(6) . . ?
C18 C15 C17 108.0(5) . . ?
C16 C15 C17 109.6(5) . . ?
C18 C15 C14 111.2(5) . . ?
C16 C15 C14 108.8(5) . . ?
C17 C15 C14 109.5(4) . . ?
C14 C19 C20 121.5(4) . . ?
C21 C20 C19 120.4(4) . . ?
C21 C20 C22 120.9(4) . . ?
C19 C20 C22 118.5(4) . . ?
O2 C21 C20 122.7(4) . . ?
O2 C21 C12 118.9(4) . . ?
C20 C21 C12 118.4(4) . . ?
C21 O2 Mn2 125.2(3) . . ?
N1 C22 C20 126.1(4) . . ?
C22 N1 C23 116.9(4) . . ?
C22 N1 Mn2 123.1(3) . . ?
C23 N1 Mn2 120.0(3) . . ?
N1 C23 C24 113.3(4) . . ?
O3 C24 C25 106.5(5) . . ?
O3 C24 C23 115.7(5) . . ?
C25 C24 C23 114.2(4) . . ?
N2 C25 C24 114.1(4) . . ?
C26 N2 C25 116.8(4) . . ?
C26 N2 Mn2 122.5(3) . . ?
C25 N2 Mn2 120.6(3) . . ?
N2 C26 C27 126.7(4) . . ?
C28 C27 C36 119.7(4) . . ?
C28 C27 C26 118.4(4) . . ?
C36 C27 C26 121.6(4) . . ?
C29 C28 C27 122.1(4) . . ?
C28 C29 C34 117.0(4) . . ?
C28 C29 C30 121.0(4) . . ?
C34 C29 C30 122.0(4) . . ?
C33 C30 C32 109.3(6) . . ?
C33 C30 C31 108.9(6) . . ?
C32 C30 C31 107.5(5) . . ?
C33 C30 C29 111.5(4) . . ?
C32 C30 C29 110.3(5) . . ?
C31 C30 C29 109.1(5) . . ?
C35 C34 C29 123.2(4) . . ?
C34 C35 C36 119.2(4) . . ?
C34 C35 C37 123.8(4) . . ?
C36 C35 C37 117.0(4) . . ?
O4 C36 C27 123.1(4) . . ?
O4 C36 C35 118.2(4) . . ?
C27 C36 C35 118.6(4) . . ?
C36 O4 Mn2 126.6(3) . . ?
C38 C37 C35 114.7(4) . . ?
C39 C38 C47 118.8(4) . . ?
C39 C38 C37 120.2(4) . . ?
C47 C38 C37 121.0(4) . . ?
C38 C39 C40 124.6(4) . . ?
C45 C40 C39 115.8(4) . . ?
C45 C40 C41 123.2(5) . . ?
C39 C40 C41 121.0(5) . . ?
C44 C41 C42' 125.0(15) . . ?
C44 C41 C44' 36(3) . . ?
C42' C41 C44' 120.6(11) . . ?
C44 C41 C40 121.7(13) . . ?
C42' C41 C40 113.3(8) . . ?
C44' C41 C40 112.4(7) . . ?
C44 C41 C42 111(2) . . ?
C42' C41 C42 29.8(13) . . ?
C44' C41 C42 127.7(12) . . ?
C40 C41 C42 119.6(11) . . ?
C44 C41 C43' 67(3) . . ?
C42' C41 C43' 102.3(10) . . ?
C44' C41 C43' 103.3(8) . . ?
C40 C41 C43' 101.9(6) . . ?
C42 C41 C43' 72.5(13) . . ?
C44 C41 C43 102(3) . . ?
C42' C41 C43 64.3(10) . . ?
C44' C41 C43 70.6(10) . . ?
C40 C41 C43 102.3(7) . . ?
C42 C41 C43 92.2(14) . . ?
C43' C41 C43 155.5(7) . . ?
C40 C45 C46 122.1(4) . . ?
C45 C46 C47 120.7(4) . . ?
C45 C46 C48 118.0(4) . . ?
C47 C46 C48 121.2(4) . . ?
O5 C47 C46 122.5(4) . . ?
O5 C47 C38 119.7(4) . . ?
C46 C47 C38 117.8(4) . . ?
C47 O5 Mn1 124.7(3) . . ?
N3 C48 C46 126.8(4) . . ?
C48 N3 C49 116.5(4) . . ?
C48 N3 Mn1 122.5(3) . . ?
C49 N3 Mn1 120.9(3) . . ?
N3 C49 C50 111.1(4) . . ?
O6 C50 C51 111.5(5) . . ?
O6 C50 C49 112.3(4) . . ?
C51 C50 C49 112.7(5) . . ?
N4 C51 C50 111.4(4) . . ?
C52 N4 C51 114.8(4) . . ?
C52 N4 Mn1 123.1(3) . . ?
C51 N4 Mn1 122.0(3) . . ?
N4 C52 C2 126.3(4) . . ?
S61 O61 Mn1 120.42(18) . . ?
O61 S61 C62 105.1(2) . . ?
O61 S61 C61 106.7(3) . . ?
C62 S61 C61 98.5(3) . . ?
C71 O71 Mn2 113.5(2) . . ?
N71 C71 O71 120.5(4) . . ?
C71 N71 C73 125.6(5) . . ?
C71 N71 C72 116.3(5) . . ?
C73 N71 C72 118.0(5) . . ?
N81 C81 O81 128.9(18) . . ?
C81 N81 C82 124.6(16) . . ?
C81 N81 C83 110.6(14) . . ?
C82 N81 C83 124.3(13) . . ?
N91 C91 O91 119.1(15) . . ?
C91 N91 C92 127.3(11) . . ?
C91 N91 C93 113.7(9) . . ?
C92 N91 C93 117.2(11) . . ?
O101 C102 C101 118.9(17) . . ?
C102 O101 C103 118.5(18) . . ?
O101 C103 C104 117(2) . . ?

loop_
_geom_bond_atom_site_label_1
_geom_bond_atom_site_label_2
_geom_bond_distance
_geom_bond_site_symmetry_2
_geom_bond_publ_flag
Mn1 O1 1.881(3) . ?
Mn1 O5 1.892(3) . ?
Mn1 N3 2.033(4) . ?
Mn1 N4 2.036(4) . ?
Mn1 O61 2.318(3) . ?
Mn1 Cl1 2.5073(14) . ?
Mn2 O4 1.876(3) . ?
Mn2 O2 1.892(3) . ?
Mn2 N1 2.026(4) . ?
Mn2 N2 2.027(4) . ?
Mn2 O71 2.349(3) . ?
Mn2 Cl2 2.4792(12) . ?
O1 C1 1.327(5) . ?
C1 C10 1.403(6) . ?
C1 C2 1.418(6) . ?
C2 C3 1.405(7) . ?
C2 C52 1.450(7) . ?
C3 C4 1.375(7) . ?
C4 C9 1.406(6) . ?
C4 C5 1.531(7) . ?
C5 C8 1.499(9) . ?
C5 C6 1.525(8) . ?
C5 C7 1.552(9) . ?
C9 C10 1.390(6) . ?
C10 C11 1.510(6) . ?
C11 C12 1.523(6) . ?
C12 C13 1.382(6) . ?
C12 C21 1.414(6) . ?
C13 C14 1.409(7) . ?
C14 C19 1.376(6) . ?
C14 C15 1.535(7) . ?
C15 C18 1.514(8) . ?
C15 C16 1.523(9) . ?
C15 C17 1.529(8) . ?
C19 C20 1.415(6) . ?
C20 C21 1.409(6) . ?
C20 C22 1.440(6) . ?
C21 O2 1.317(5) . ?
C22 N1 1.284(6) . ?
N1 C23 1.474(5) . ?
C23 C24 1.516(7) . ?
C24 O3 1.376(8) . ?
C24 C25 1.512(7) . ?
C25 N2 1.469(5) . ?
N2 C26 1.300(6) . ?
C26 C27 1.435(6) . ?
C27 C28 1.397(6) . ?
C27 C36 1.416(6) . ?
C28 C29 1.392(7) . ?
C29 C34 1.397(6) . ?
C29 C30 1.546(6) . ?
C30 C33 1.505(8) . ?
C30 C32 1.507(8) . ?
C30 C31 1.538(9) . ?
C34 C35 1.382(6) . ?
C35 C36 1.417(6) . ?
C35 C37 1.521(6) . ?
C36 O4 1.322(5) . ?
C37 C38 1.508(6) . ?
C38 C39 1.385(6) . ?
C38 C47 1.425(6) . ?
C39 C40 1.401(7) . ?
C40 C45 1.391(7) . ?
C40 C41 1.517(7) . ?
C41 C44 1.38(3) . ?
C41 C42' 1.408(18) . ?
C41 C44' 1.470(15) . ?
C41 C42 1.54(3) . ?
C41 C43' 1.715(15) . ?
C41 C43 1.808(18) . ?
C45 C46 1.406(6) . ?
C46 C47 1.410(6) . ?
C46 C48 1.432(6) . ?
C47 O5 1.329(5) . ?
C48 N3 1.289(6) . ?
N3 C49 1.481(6) . ?
C49 C50 1.516(8) . ?
C50 O6 1.439(7) . ?
C50 C51 1.512(8) . ?
C51 N4 1.474(6) . ?
N4 C52 1.286(6) . ?
O61 S61 1.514(3) . ?
S61 C62 1.770(5) . ?
S61 C61 1.787(6) . ?
O71 C71 1.336(6) . ?
C71 N71 1.262(6) . ?
N71 C73 1.448(7) . ?
N71 C72 1.455(7) . ?
O81 C81 1.301(16) . ?
C81 N81 1.161(17) . ?
N81 C82 1.425(14) . ?
N81 C83 1.478(16) . ?
O91 C91 1.282(17) . ?
C91 N91 1.170(13) . ?
N91 C92 1.400(14) . ?
N91 C93 1.539(12) . ?
O91' C91' 1.280(18) . ?
C101 C102 1.42(2) . ?
C102 O101 1.183(17) . ?
O101 C103 1.219(18) . ?
C103 C104 1.42(3) . ?
